data_4501059
loop_
_publ_author_name
'Stilinovi\'c, Vladimir'
'Kaitner, Branko'

_publ_section_title
;
 Hydrogen Bonding in Pyridinium Picrates: From Discrete Ion Pairs to 3D
 Networks
;
_journal_issue 9
_journal_name_full 'Crystal Growth &amp; Design'
_journal_page_first 4110
_journal_paper_doi 10.1021/cg200684x
_journal_volume 11
_journal_year 2011
_chemical_formula_moiety 'C6 H2 N3 O7, C7 H10 N'
_chemical_formula_sum 'C13 H12 N4 O7'
_chemical_formula_weight 336.27
_chemical_name_systematic
;
2,6-dimethylpyridinium picrate
;
_space_group_IT_number 14
_symmetry_cell_setting monoclinic
_symmetry_space_group_name_Hall '-P 2ybc'
_symmetry_space_group_name_H-M 'P 1 21/c 1'
_atom_sites_solution_hydrogens geom
_atom_sites_solution_primary direct
_atom_sites_solution_secondary difmap
_audit_creation_date 2010-09-20T11:09:08-00:00
_audit_creation_method 'WinGX routine CIF_UPDATE'
_cell_angle_alpha 90
_cell_angle_beta 119.16(2)
_cell_angle_gamma 90
_cell_formula_units_Z 4
_cell_length_a 8.2573(14)
_cell_length_b 24.472(3)
_cell_length_c 8.1377(13)
_cell_measurement_reflns_used 972
_cell_measurement_temperature 295(2)
_cell_measurement_theta_max 32.0
_cell_measurement_theta_min 4.6
_cell_volume 1436.0(5)
_computing_cell_refinement
;
CrysAlis RED 170 (Oxford Diffraction Poland Sp., 2003)
;
_computing_data_collection
;
CrysAlis CCD 170 (Oxford Diffraction Poland Sp., 2003)
;
_computing_data_reduction
;
CrysAlis RED 170 (Oxford Diffraction Poland Sp., 2003)
;
_computing_molecular_graphics 'ORTEP-3 (Farrugia, 1997)'
_computing_publication_material
;
WinGX (Farrugia, 1999) 
;
_computing_structure_refinement 'SHELXL-97 (Sheldrick, 2008)'
_computing_structure_solution 'SHELXS-97 (Sheldrick, 2008)'
_diffrn_ambient_temperature 295(2)
_diffrn_measured_fraction_theta_full 0.994
_diffrn_measured_fraction_theta_max 0.994
_diffrn_measurement_device_type
;
Oxford Diffraction Xcalibur CCD
diffractometer
;
_diffrn_measurement_method 'omega scan'
_diffrn_radiation_monochromator graphite
_diffrn_radiation_source 'fine-focus sealed tube'
_diffrn_radiation_type MoK\a
_diffrn_radiation_wavelength 0.71073
_diffrn_reflns_av_R_equivalents 0.0536
_diffrn_reflns_av_unetI/netI 0.0448
_diffrn_reflns_limit_h_max 9
_diffrn_reflns_limit_h_min -8
_diffrn_reflns_limit_k_max 29
_diffrn_reflns_limit_k_min -29
_diffrn_reflns_limit_l_max 6
_diffrn_reflns_limit_l_min -9
_diffrn_reflns_number 7247
_diffrn_reflns_theta_full 24.99
_diffrn_reflns_theta_max 24.99
_diffrn_reflns_theta_min 3.77
_exptl_absorpt_coefficient_mu 0.129
_exptl_absorpt_correction_type none
_exptl_crystal_colour yellow
_exptl_crystal_density_diffrn 1.555
_exptl_crystal_density_method 'not measured'
_exptl_crystal_description needle
_exptl_crystal_F_000 696
_exptl_crystal_size_max 0.467
_exptl_crystal_size_mid 0.092
_exptl_crystal_size_min 0.064
_refine_diff_density_max 0.305
_refine_diff_density_min -0.275
_refine_diff_density_rms 0.066
_refine_ls_extinction_method none
_refine_ls_goodness_of_fit_ref 1.172
_refine_ls_hydrogen_treatment mixed
_refine_ls_matrix_type full
_refine_ls_number_parameters 223
_refine_ls_number_reflns 2504
_refine_ls_number_restraints 1
_refine_ls_restrained_S_all 1.172
_refine_ls_R_factor_all 0.1184
_refine_ls_R_factor_gt 0.0966
_refine_ls_shift/su_max 0.001
_refine_ls_shift/su_mean 0
_refine_ls_structure_factor_coef Fsqd
_refine_ls_weighting_details 'calc w=1/[\s^2^(Fo^2^)+(0.0647P)^2^+3.4737P] where P=(Fo^2^+2Fc^2^)/3'
_refine_ls_weighting_scheme calc
_refine_ls_wR_factor_gt 0.2175
_refine_ls_wR_factor_ref 0.2263
_reflns_number_gt 1907
_reflns_number_total 2504
_reflns_threshold_expression >2sigma(I)
_cod_data_source_file cg200684x_si_002.cif
_cod_data_source_block 2,6-mepy
_cod_original_cell_volume 1436.0(4)
_cod_original_sg_symbol_H-M 'P 21/c'
_cod_database_code 4501059

loop_
_symmetry_equiv_pos_as_xyz
'x, y, z'
'-x, y+1/2, -z+1/2'
'-x, -y, -z'
'x, -y-1/2, z-1/2'

loop_
_atom_site_label
_atom_site_type_symbol
_atom_site_fract_x
_atom_site_fract_y
_atom_site_fract_z
_atom_site_U_iso_or_equiv
_atom_site_adp_type
_atom_site_occupancy
_atom_site_symmetry_multiplicity
_atom_site_calc_flag
_atom_site_refinement_flags
H4 H 0.820(6) 0.0822(10) 0.822(6) 0.035(13) Uiso 1 1 d D
O1 O 0.8147(5) 0.14253(13) 0.9450(5) 0.0490(9) Uani 1 1 d .
C5 C 0.8593(6) 0.2897(2) 0.9437(7) 0.0402(11) Uani 1 1 d .
H5 H 0.9423 0.317 1.0144 0.048 Uiso 1 1 calc R
C1 C 0.7833(6) 0.19154(19) 0.8946(7) 0.0371(11) Uani 1 1 d .
C3 C 0.5651(6) 0.2627(2) 0.6859(7) 0.0444(12) Uani 1 1 d .
H3 H 0.4506 0.2715 0.5839 0.053 Uiso 1 1 calc R
C2 C 0.6127(6) 0.20997(19) 0.7378(7) 0.0398(11) Uani 1 1 d .
N1 N 0.4800(6) 0.16743(18) 0.6251(6) 0.0500(11) Uani 1 1 d .
C6 C 0.9026(6) 0.23647(19) 0.9926(6) 0.0364(11) Uani 1 1 d .
C4 C 0.6918(6) 0.30320(19) 0.7888(7) 0.0403(11) Uani 1 1 d .
N3 N 1.0845(6) 0.22558(19) 1.1547(6) 0.0481(11) Uani 1 1 d .
N2 N 0.6480(6) 0.35963(18) 0.7370(7) 0.0506(11) Uani 1 1 d .
O5 O 0.7559(6) 0.39521(15) 0.8364(7) 0.0693(12) Uani 1 1 d .
O4 O 0.5018(5) 0.37060(16) 0.5936(6) 0.0706(13) Uani 1 1 d .
O7 O 1.1662(5) 0.18377(17) 1.1547(6) 0.0724(13) Uani 1 1 d .
O6 O 1.1459(5) 0.25980(18) 1.2795(6) 0.0677(12) Uani 1 1 d .
O2 O 0.5373(6) 0.13135(17) 0.5624(6) 0.0730(13) Uani 1 1 d .
O3 O 0.3233(5) 0.16945(19) 0.5998(7) 0.0766(13) Uani 1 1 d .
N4 N 0.8276(5) 0.04780(16) 0.7924(6) 0.0395(9) Uani 1 1 d D
C7 C 0.9760(6) 0.0398(2) 0.7662(7) 0.0427(12) Uani 1 1 d .
C8 C 1.0058(7) -0.0120(2) 0.7222(7) 0.0513(13) Uani 1 1 d .
H8 H 1.1056 -0.0187 0.7021 0.062 Uiso 1 1 calc R
C10 C 0.7404(8) -0.0442(2) 0.7343(7) 0.0530(13) Uani 1 1 d .
H10 H 0.6614 -0.0727 0.7243 0.064 Uiso 1 1 calc R
C11 C 0.7076(7) 0.0072(2) 0.7755(7) 0.0449(12) Uani 1 1 d .
C12 C 1.0945(7) 0.0880(2) 0.7877(8) 0.0556(14) Uani 1 1 d .
H12A H 1.0448 0.1197 0.817 0.083 Uiso 1 1 calc R
H12B H 1.0969 0.094 0.6723 0.083 Uiso 1 1 calc R
H12C H 1.2182 0.0814 0.8875 0.083 Uiso 1 1 calc R
C9 C 0.8891(8) -0.0541(2) 0.7076(8) 0.0586(15) Uani 1 1 d .
H9 H 0.9112 -0.0893 0.6796 0.07 Uiso 1 1 calc R
C13 C 0.5507(8) 0.0226(3) 0.8094(9) 0.0652(16) Uani 1 1 d .
H13A H 0.4526 0.0387 0.6974 0.098 Uiso 1 1 calc R
H13B H 0.5937 0.0485 0.9107 0.098 Uiso 1 1 calc R
H13C H 0.5053 -0.0094 0.8419 0.098 Uiso 1 1 calc R

loop_
_atom_site_aniso_label
_atom_site_aniso_U_11
_atom_site_aniso_U_22
_atom_site_aniso_U_33
_atom_site_aniso_U_23
_atom_site_aniso_U_13
_atom_site_aniso_U_12
O1 0.047(2) 0.038(2) 0.055(2) 0.0010(16) 0.0198(17) 0.0015(15)
C5 0.032(2) 0.045(3) 0.045(3) -0.006(2) 0.019(2) -0.006(2)
C1 0.031(2) 0.043(3) 0.043(3) -0.003(2) 0.023(2) 0.0000(19)
C3 0.027(2) 0.050(3) 0.054(3) 0.001(2) 0.018(2) 0.002(2)
C2 0.031(2) 0.044(3) 0.043(3) -0.004(2) 0.018(2) -0.005(2)
N1 0.042(3) 0.049(3) 0.045(3) -0.003(2) 0.011(2) -0.003(2)
C6 0.026(2) 0.050(3) 0.034(2) 0.000(2) 0.0148(19) -0.0006(19)
C4 0.036(3) 0.038(3) 0.046(3) 0.001(2) 0.019(2) 0.002(2)
N3 0.035(2) 0.054(3) 0.046(3) 0.003(2) 0.0129(19) -0.003(2)
N2 0.043(3) 0.047(3) 0.064(3) 0.006(2) 0.028(2) 0.001(2)
O5 0.062(3) 0.043(2) 0.095(3) -0.002(2) 0.032(2) -0.0075(19)
O4 0.044(2) 0.062(3) 0.084(3) 0.020(2) 0.014(2) 0.0118(19)
O7 0.047(2) 0.065(3) 0.080(3) 0.007(2) 0.011(2) 0.018(2)
O6 0.050(2) 0.080(3) 0.051(2) -0.010(2) 0.0076(19) -0.009(2)
O2 0.064(3) 0.064(3) 0.074(3) -0.027(2) 0.021(2) -0.005(2)
O3 0.037(2) 0.092(3) 0.094(3) -0.016(3) 0.027(2) -0.021(2)
N4 0.034(2) 0.040(2) 0.040(2) -0.0008(18) 0.0141(17) -0.0011(17)
C7 0.035(2) 0.051(3) 0.033(3) 0.003(2) 0.010(2) 0.001(2)
C8 0.044(3) 0.058(3) 0.047(3) -0.002(3) 0.019(2) 0.008(2)
C10 0.060(3) 0.048(3) 0.048(3) -0.005(2) 0.024(3) -0.014(3)
C11 0.043(3) 0.048(3) 0.038(3) -0.001(2) 0.015(2) -0.008(2)
C12 0.045(3) 0.059(3) 0.063(4) 0.003(3) 0.026(3) -0.008(3)
C9 0.071(4) 0.042(3) 0.057(4) -0.005(3) 0.027(3) 0.002(3)
C13 0.053(3) 0.073(4) 0.083(4) -0.006(3) 0.044(3) -0.014(3)

loop_
_atom_type_symbol
_atom_type_description
_atom_type_scat_dispersion_real
_atom_type_scat_dispersion_imag
_atom_type_scat_source
C C 0.0033 0.0016 'International Tables Vol C Tables 4.2.6.8 and 6.1.1.4'
H H 0 0 'International Tables Vol C Tables 4.2.6.8 and 6.1.1.4'
N N 0.0061 0.0033 'International Tables Vol C Tables 4.2.6.8 and 6.1.1.4'
O O 0.0106 0.006 'International Tables Vol C Tables 4.2.6.8 and 6.1.1.4'

loop_
_geom_angle_atom_site_label_1
_geom_angle_atom_site_label_2
_geom_angle_atom_site_label_3
_geom_angle
C6 C5 C4 120.0(4)
C6 C5 H5 120
C4 C5 H5 120
O1 C1 C6 125.2(4)
O1 C1 C2 123.2(4)
C6 C1 C2 111.4(4)
C2 C3 C4 118.3(4)
C2 C3 H3 120.9
C4 C3 H3 120.9
C3 C2 C1 125.8(4)
C3 C2 N1 117.8(4)
C1 C2 N1 116.3(4)
O3 N1 O2 123.9(5)
O3 N1 C2 119.3(4)
O2 N1 C2 116.8(4)
C5 C6 C1 124.2(4)
C5 C6 N3 116.6(4)
C1 C6 N3 119.2(4)
C5 C4 C3 120.3(4)
C5 C4 N2 119.6(4)
C3 C4 N2 120.1(4)
O6 N3 O7 124.6(5)
O6 N3 C6 117.0(4)
O7 N3 C6 118.4(4)
O5 N2 O4 122.1(5)
O5 N2 C4 119.4(4)
O4 N2 C4 118.5(4)
C7 N4 C11 123.2(4)
C7 N4 H4 112(3)
C11 N4 H4 125(3)
N4 C7 C8 117.7(5)
N4 C7 C12 117.4(5)
C8 C7 C12 124.9(5)
C7 C8 C9 120.5(5)
C7 C8 H8 119.7
C9 C8 H8 119.7
C11 C10 C9 120.3(5)
C11 C10 H10 119.9
C9 C10 H10 119.9
C10 C11 N4 118.5(5)
C10 C11 C13 124.9(5)
N4 C11 C13 116.6(5)
C7 C12 H12A 109.5
C7 C12 H12B 109.5
H12A C12 H12B 109.5
C7 C12 H12C 109.5
H12A C12 H12C 109.5
H12B C12 H12C 109.5
C10 C9 C8 119.9(5)
C10 C9 H9 120.1
C8 C9 H9 120.1
C11 C13 H13A 109.5
C11 C13 H13B 109.5
H13A C13 H13B 109.5
C11 C13 H13C 109.5
H13A C13 H13C 109.5
H13B C13 H13C 109.5

loop_
_geom_bond_atom_site_label_1
_geom_bond_atom_site_label_2
_geom_bond_distance
O1 C1 1.253(6)
C5 C6 1.357(7)
C5 C4 1.383(7)
C5 H5 0.93
C1 C6 1.432(6)
C1 C2 1.437(6)
C3 C2 1.355(7)
C3 C4 1.387(7)
C3 H3 0.93
C2 N1 1.465(6)
N1 O3 1.208(6)
N1 O2 1.224(6)
C6 N3 1.461(6)
C4 N2 1.438(6)
N3 O6 1.220(6)
N3 O7 1.225(6)
N2 O5 1.226(6)
N2 O4 1.232(6)
N4 C7 1.356(6)
N4 C11 1.363(6)
N4 H4 0.887(19)
C7 C8 1.373(7)
C7 C12 1.487(7)
C8 C9 1.375(8)
C8 H8 0.93
C10 C11 1.361(7)
C10 C9 1.369(8)
C10 H10 0.93
C11 C13 1.499(7)
C12 H12A 0.96
C12 H12B 0.96
C12 H12C 0.96
C9 H9 0.93
C13 H13A 0.96
C13 H13B 0.96
C13 H13C 0.96

loop_
_cod_related_entry_id
_cod_related_entry_database
_cod_related_entry_code
1 ChemSpider 249144
